data_7160965
loop_
_publ_author_name
'Torres-Oya, Sergio'
'Fern&#xe1;ndez-Rodr&#xed;guez, Manuel A'
'Zurro, Mercedes'

_publ_section_title
;
 Enantioselective copper(II) catalysed (4 + 1) cycloaddition of
 aza-<i>o</i>-quinone methides and bromomalonates. Facile access to
 enantioenriched indolines.
;
_journal_issue 8
_journal_name_full 'Organic &amp; biomolecular chemistry'
_journal_page_first 1690
_journal_page_last 1696
_journal_paper_doi 10.1039/d6ob00091f
_journal_volume 24
_journal_year 2026
_chemical_formula_moiety 'C27 H26 F N O6 S'
_chemical_formula_sum 'C27 H26 F N O6 S'
_chemical_formula_weight 511.55
_space_group_crystal_system triclinic
_space_group_IT_number 2
_space_group_name_Hall '-P 1'
_space_group_name_H-M_alt 'P -1'
_atom_sites_solution_hydrogens geom
_atom_sites_solution_primary dual
_audit_creation_date 2025-01-28
_audit_creation_method
;
Olex2 1.2
(compiled 2018.05.29 svn.r3508 for OlexSys, GUI svn.r5506)
;
_audit_update_record
;
2025-08-07 deposited with the CCDC.	2026-01-23 downloaded from the CCDC.
;
_cell_angle_alpha 66.33(4)
_cell_angle_beta 89.21(3)
_cell_angle_gamma 71.32(3)
_cell_formula_units_Z 2
_cell_length_a 8.532(6)
_cell_length_b 12.602(7)
_cell_length_c 13.827(7)
_cell_measurement_reflns_used 8147
_cell_measurement_temperature 299(2)
_cell_measurement_theta_max 72.13
_cell_measurement_theta_min 3.52
_cell_volume 1278.5(14)
_computing_cell_refinement 'SAINT V8.38A (?, 2016)'
_computing_data_reduction 'SAINT V8.38A (?, 2016)'
_computing_molecular_graphics 'Olex2 (Dolomanov et al., 2009)'
_computing_publication_material 'Olex2 (Dolomanov et al., 2009)'
_computing_structure_refinement 'XL (Sheldrick, 2008)'
_computing_structure_solution 'ShelXT (Sheldrick, 2015)'
_diffrn_ambient_temperature 299.0
_diffrn_measured_fraction_theta_full 0.997
_diffrn_measured_fraction_theta_max 0.991
_diffrn_measurement_device_type 'Bruker APEX-II CCD'
_diffrn_measurement_method '\f and \w scans'
_diffrn_radiation_type CuK\a
_diffrn_radiation_wavelength 1.54184
_diffrn_reflns_av_R_equivalents 0.0696
_diffrn_reflns_av_unetI/netI 0.0355
_diffrn_reflns_Laue_measured_fraction_full 0.997
_diffrn_reflns_Laue_measured_fraction_max 0.991
_diffrn_reflns_limit_h_max 10
_diffrn_reflns_limit_h_min -10
_diffrn_reflns_limit_k_max 15
_diffrn_reflns_limit_k_min -15
_diffrn_reflns_limit_l_max 17
_diffrn_reflns_limit_l_min -17
_diffrn_reflns_number 37546
_diffrn_reflns_point_group_measured_fraction_full 0.997
_diffrn_reflns_point_group_measured_fraction_max 0.991
_diffrn_reflns_theta_full 67.684
_diffrn_reflns_theta_max 72.503
_diffrn_reflns_theta_min 3.521
_diffrn_standards_number 0
_exptl_absorpt_coefficient_mu 1.550
_exptl_absorpt_correction_T_max 0.7536
_exptl_absorpt_correction_T_min 0.5902
_exptl_absorpt_correction_type multi-scan
_exptl_absorpt_process_details
'SADABS-2016/2 (Bruker,2016/2) was used for absorption correction. wR2(int) was 0.1129 before and 0.0747 after correction. The Ratio of minimum to maximum transmission is 0.7832. The \l/2 correction factor is Not present.'
_exptl_crystal_colour colourless
_exptl_crystal_density_diffrn 1.329
_exptl_crystal_description neddle
_exptl_crystal_F_000 536
_exptl_crystal_size_max 0.25
_exptl_crystal_size_mid 0.02
_exptl_crystal_size_min 0.02
_refine_diff_density_max 1.032
_refine_diff_density_min -1.070
_refine_diff_density_rms 0.069
_refine_ls_extinction_coef 0.009(2)
_refine_ls_extinction_expression Fc^*^=kFc[1+0.001xFc^2^\l^3^/sin(2\q)]^-1/4^
_refine_ls_extinction_method 'SHELXL-2018/3 (Sheldrick 2018)'
_refine_ls_goodness_of_fit_ref 1.065
_refine_ls_hydrogen_treatment constr
_refine_ls_matrix_type full
_refine_ls_number_parameters 317
_refine_ls_number_reflns 5024
_refine_ls_number_restraints 2
_refine_ls_restrained_S_all 1.072
_refine_ls_R_factor_all 0.1097
_refine_ls_R_factor_gt 0.0847
_refine_ls_shift/su_max 0.000
_refine_ls_shift/su_mean 0.000
_refine_ls_structure_factor_coef Fsqd
_refine_ls_weighting_details 'w=1/[\s^2^(Fo^2^)+(0.1595P)^2^+0.9347P] where P=(Fo^2^+2Fc^2^)/3'
_refine_ls_weighting_scheme calc
_refine_ls_wR_factor_gt 0.2431
_refine_ls_wR_factor_ref 0.2805
_reflns_Friedel_coverage 0.000
_reflns_number_gt 3595
_reflns_number_total 5024
_reflns_threshold_expression 'I > 2\s(I)'
_cod_data_source_file d6ob00091f2.cif
_cod_data_source_block sto709f1b_0m_a
_cod_depositor_comments 'Adding full bibliography for 7160965--7160966.cif.'
_cod_original_cell_volume 1278.6(14)
_cod_database_code 7160965
_shelx_shelxl_version_number 2018/3
_shelx_space_group_comment
;
The symmetry employed for this shelxl refinement is uniquely defined
by the following loop, which should always be used as a source of
symmetry information in preference to the above space-group names.
They are only intended as comments.
;
_shelx_estimated_absorpt_t_max 0.970
_shelx_estimated_absorpt_t_min 0.698
_olex2_refinement_description
;
1. Fixed Uiso
 At 1.2 times of:
  All C(H) groups, All C(H,H) groups
 At 1.5 times of:
  All C(H,H,H) groups
2. Restrained distances
 C26-C27
 1.44 with sigma of 0.02
3. Rigid bond restraints
 C26, O6
 with sigma for 1-2 distances of 0.01 and sigma for 1-3 distances of 0.01
4. Uiso/Uaniso restraints and constraints
Uanis(C26) = Uanis(C23)
Uanis(C27) = Uanis(C24)
5.a Ternary CH refined with riding coordinates:
 C7(H7)
5.b Secondary CH2 refined with riding coordinates:
 C23(H23A,H23B), C26(H26A,H26B)
5.c Aromatic/amide H refined with riding coordinates:
 C2(H2), C20(H20), C5(H5), C19(H19), C16(H16), C4(H4), C14(H14), C10(H10),
 C17(H17), C13(H13), C11(H11), C12(H12)
5.d Idealised Me refined as rotating group:
 C24(H24A,H24B,H24C), C21(H21A,H21B,H21C), C27(H27A,H27B,H27C)
;
_olex2_submission_special_instructions 'No special instructions were received'

loop_
_space_group_symop_operation_xyz
'x, y, z'
'-x, -y, -z'

loop_
_atom_site_label
_atom_site_type_symbol
_atom_site_fract_x
_atom_site_fract_y
_atom_site_fract_z
_atom_site_U_iso_or_equiv
_atom_site_adp_type
_atom_site_occupancy
_atom_site_site_symmetry_order
_atom_site_calc_flag
_atom_site_refinement_flags_posn
_atom_site_refinement_flags_adp
_atom_site_refinement_flags_occupancy
_atom_site_disorder_assembly
_atom_site_disorder_group
S1 S 0.83770(11) 0.60841(9) 0.25408(7) 0.0598(4) Uani 1 1 d . . . . .
O1 O 0.9630(3) 0.4938(3) 0.3187(2) 0.0690(7) Uani 1 1 d . . . . .
O2 O 0.8461(4) 0.6697(3) 0.1430(2) 0.0745(8) Uani 1 1 d . . . . .
O4 O 0.6607(5) 0.3001(3) 0.4910(2) 0.0786(9) Uani 1 1 d . . . . .
O3 O 0.6990(4) 0.4690(3) 0.4870(2) 0.0743(8) Uani 1 1 d . . . . .
N1 N 0.6598(4) 0.5800(3) 0.2676(2) 0.0552(7) Uani 1 1 d . . . . .
O6 O 0.7906(4) 0.4161(3) 0.1844(2) 0.0794(9) Uani 1 1 d . U . . .
O5 O 0.8644(5) 0.2591(3) 0.3469(3) 0.0912(10) Uani 1 1 d . . . . .
C1 C 0.5102(4) 0.6627(3) 0.1992(3) 0.0553(8) Uani 1 1 d . . . . .
C6 C 0.3966(5) 0.6025(4) 0.2081(3) 0.0610(9) Uani 1 1 d . . . . .
C8 C 0.6533(4) 0.4539(3) 0.3215(3) 0.0545(8) Uani 1 1 d . . . . .
C22 C 0.6770(5) 0.4097(3) 0.4428(3) 0.0587(9) Uani 1 1 d . . . . .
C7 C 0.4672(5) 0.4688(4) 0.2856(3) 0.0598(9) Uani 1 1 d . . . . .
H7 H 0.407114 0.458514 0.347844 0.072 Uiso 1 1 calc R . . . .
C15 C 0.8257(5) 0.7138(4) 0.3096(3) 0.0633(9) Uani 1 1 d . . . . .
C2 C 0.4702(5) 0.7869(4) 0.1344(3) 0.0688(10) Uani 1 1 d . . . . .
H2 H 0.546965 0.827187 0.126706 0.083 Uiso 1 1 calc R . . . .
C20 C 0.8493(5) 0.6739(4) 0.4186(3) 0.0661(10) Uani 1 1 d . . . . .
H20 H 0.864434 0.592213 0.463423 0.079 Uiso 1 1 calc R . . . .
C25 C 0.7840(5) 0.3627(4) 0.2877(3) 0.0642(9) Uani 1 1 d . . . . .
C5 C 0.2371(5) 0.6690(5) 0.1525(4) 0.0821(13) Uani 1 1 d . . . . .
H5 H 0.159773 0.629641 0.158397 0.099 Uiso 1 1 calc R . . . .
C9 C 0.4503(5) 0.3782(4) 0.2434(3) 0.0682(10) Uani 1 1 d . . . . .
C19 C 0.8500(6) 0.7563(4) 0.4605(4) 0.0766(12) Uani 1 1 d . . . . .
H19 H 0.866969 0.729118 0.534008 0.092 Uiso 1 1 calc R . . . .
C23 C 0.6759(10) 0.2487(5) 0.6066(4) 0.1169(16) Uani 1 1 d . . . . .
H23A H 0.584098 0.298448 0.629303 0.140 Uiso 1 1 calc R . . . .
H23B H 0.779675 0.247569 0.635526 0.140 Uiso 1 1 calc R . . . .
C16 C 0.8060(6) 0.8353(4) 0.2418(4) 0.0810(13) Uani 1 1 d . . . . .
H16 H 0.793488 0.861331 0.168251 0.097 Uiso 1 1 calc R . . . .
C3 C 0.3103(6) 0.8473(4) 0.0822(4) 0.0836(13) Uani 1 1 d . . . . .
C4 C 0.1928(6) 0.7946(5) 0.0879(4) 0.0941(15) Uani 1 1 d . . . . .
H4 H 0.086546 0.840617 0.050078 0.113 Uiso 1 1 calc R . . . .
C14 C 0.4368(7) 0.2669(5) 0.3126(5) 0.0951(16) Uani 1 1 d . . . . .
H14 H 0.438059 0.247456 0.385052 0.114 Uiso 1 1 calc R . . . .
C18 C 0.8261(7) 0.8793(4) 0.3952(5) 0.0879(14) Uani 1 1 d . . . . .
C10 C 0.4448(7) 0.4036(5) 0.1367(4) 0.0903(15) Uani 1 1 d . . . . .
H10 H 0.451686 0.478409 0.088677 0.108 Uiso 1 1 calc R . . . .
C17 C 0.8052(8) 0.9164(4) 0.2855(5) 0.0979(17) Uani 1 1 d . . . . .
H17 H 0.790255 0.997993 0.240498 0.117 Uiso 1 1 calc R . . . .
C13 C 0.4212(10) 0.1841(6) 0.2735(7) 0.125(2) Uani 1 1 d . . . . .
H13 H 0.415534 0.108439 0.320502 0.150 Uiso 1 1 calc R . . . .
C24 C 0.6730(15) 0.1233(8) 0.6446(7) 0.166(3) Uani 1 1 d . . . . .
H24A H 0.570860 0.125296 0.614341 0.250 Uiso 1 1 calc GR . . . .
H24B H 0.680090 0.087806 0.720845 0.250 Uiso 1 1 calc GR . . . .
H24C H 0.766032 0.074267 0.623446 0.250 Uiso 1 1 calc GR . . . .
C21 C 0.8267(10) 0.9660(5) 0.4443(6) 0.126(2) Uani 1 1 d . . . . .
H21A H 0.718275 0.996022 0.463766 0.189 Uiso 1 1 calc GR . . . .
H21B H 0.853902 1.034254 0.393872 0.189 Uiso 1 1 calc GR . . . .
H21C H 0.908219 0.923237 0.506688 0.189 Uiso 1 1 calc GR . . . .
C11 C 0.4294(9) 0.3197(7) 0.0988(6) 0.116(2) Uani 1 1 d . . . . .
H11 H 0.429440 0.337633 0.026710 0.139 Uiso 1 1 calc R . . . .
C12 C 0.4143(9) 0.2129(7) 0.1669(7) 0.117(2) Uani 1 1 d . . . . .
H12 H 0.399189 0.158381 0.141367 0.141 Uiso 1 1 calc R . . . .
C26 C 0.9341(10) 0.3532(5) 0.1425(5) 0.1169(16) Uani 1 1 d D U . . .
H26A H 0.951790 0.413411 0.076681 0.140 Uiso 1 1 calc R . . . .
H26B H 1.033600 0.319588 0.193278 0.140 Uiso 1 1 calc R . . . .
C27 C 0.9132(15) 0.2650(8) 0.1245(7) 0.166(3) Uani 1 1 d D . . . .
H27A H 0.879787 0.211354 0.186268 0.250 Uiso 1 1 calc GR . . . .
H27B H 1.016075 0.218877 0.109002 0.250 Uiso 1 1 calc GR . . . .
H27C H 0.828336 0.299422 0.064775 0.250 Uiso 1 1 calc GR . . . .
F1 F 0.2673(5) 0.9724(3) 0.0183(3) 0.1285(13) Uani 1 1 d . . . . .

loop_
_atom_site_aniso_label
_atom_site_aniso_U_11
_atom_site_aniso_U_22
_atom_site_aniso_U_33
_atom_site_aniso_U_23
_atom_site_aniso_U_13
_atom_site_aniso_U_12
S1 0.0543(5) 0.0646(6) 0.0640(6) -0.0253(4) 0.0120(4) -0.0272(4)
O1 0.0546(14) 0.0664(16) 0.0839(18) -0.0312(14) 0.0049(13) -0.0181(12)
O2 0.0764(18) 0.089(2) 0.0661(16) -0.0279(15) 0.0242(14) -0.0444(16)
O4 0.130(3) 0.0649(16) 0.0567(15) -0.0275(13) 0.0203(16) -0.0508(17)
O3 0.106(2) 0.0761(18) 0.0614(15) -0.0350(14) 0.0160(15) -0.0497(17)
N1 0.0546(16) 0.0556(16) 0.0552(16) -0.0194(13) 0.0078(12) -0.0238(13)
O6 0.091(2) 0.086(2) 0.0695(18) -0.0417(16) 0.0316(15) -0.0301(17)
O5 0.104(2) 0.0669(19) 0.092(2) -0.0360(17) 0.0154(18) -0.0118(17)
C1 0.0530(18) 0.064(2) 0.0509(18) -0.0260(16) 0.0078(14) -0.0207(16)
C6 0.0552(19) 0.078(2) 0.060(2) -0.0358(19) 0.0129(16) -0.0271(18)
C8 0.0596(19) 0.0558(19) 0.0540(18) -0.0253(15) 0.0113(15) -0.0244(16)
C22 0.065(2) 0.059(2) 0.057(2) -0.0246(17) 0.0104(16) -0.0263(17)
C7 0.064(2) 0.074(2) 0.0558(19) -0.0317(18) 0.0184(16) -0.0364(19)
C15 0.058(2) 0.060(2) 0.072(2) -0.0218(18) 0.0019(17) -0.0283(17)
C2 0.071(2) 0.065(2) 0.060(2) -0.0188(18) 0.0049(18) -0.0215(19)
C20 0.066(2) 0.058(2) 0.073(2) -0.0243(18) -0.0031(18) -0.0237(18)
C25 0.070(2) 0.061(2) 0.070(2) -0.0318(19) 0.0147(19) -0.0280(19)
C5 0.058(2) 0.107(4) 0.087(3) -0.044(3) 0.008(2) -0.031(2)
C9 0.071(2) 0.077(3) 0.076(2) -0.038(2) 0.0162(19) -0.043(2)
C19 0.080(3) 0.069(3) 0.080(3) -0.030(2) -0.013(2) -0.026(2)
C23 0.180(5) 0.085(3) 0.080(2) -0.036(2) 0.040(3) -0.037(3)
C16 0.098(3) 0.066(3) 0.077(3) -0.016(2) -0.001(2) -0.043(2)
C3 0.077(3) 0.074(3) 0.072(3) -0.015(2) -0.004(2) -0.011(2)
C4 0.068(3) 0.100(4) 0.090(3) -0.029(3) -0.008(2) -0.011(3)
C14 0.114(4) 0.085(3) 0.101(4) -0.033(3) 0.008(3) -0.060(3)
C18 0.089(3) 0.065(3) 0.111(4) -0.038(3) -0.015(3) -0.027(2)
C10 0.121(4) 0.107(4) 0.082(3) -0.057(3) 0.028(3) -0.067(3)
C17 0.124(4) 0.061(3) 0.104(4) -0.019(3) -0.016(3) -0.043(3)
C13 0.151(6) 0.088(4) 0.153(6) -0.044(4) -0.005(5) -0.070(4)
C24 0.257(9) 0.141(5) 0.116(4) -0.055(4) 0.034(5) -0.086(5)
C21 0.161(6) 0.073(3) 0.150(6) -0.054(4) -0.033(5) -0.036(4)
C11 0.148(6) 0.137(5) 0.119(5) -0.088(4) 0.029(4) -0.076(5)
C12 0.132(5) 0.115(5) 0.147(6) -0.082(5) 0.007(4) -0.060(4)
C26 0.180(5) 0.085(3) 0.080(2) -0.036(2) 0.040(3) -0.037(3)
C27 0.257(9) 0.141(5) 0.116(4) -0.055(4) 0.034(5) -0.086(5)
F1 0.124(3) 0.0784(19) 0.116(3) 0.0047(18) -0.024(2) -0.0079(18)

loop_
_atom_type_symbol
_atom_type_description
_atom_type_scat_dispersion_real
_atom_type_scat_dispersion_imag
_atom_type_scat_source
C C 0.0181 0.0091 'International Tables Vol C Tables 4.2.6.8 and 6.1.1.4'
H H 0.0000 0.0000 'International Tables Vol C Tables 4.2.6.8 and 6.1.1.4'
F F 0.0727 0.0534 'International Tables Vol C Tables 4.2.6.8 and 6.1.1.4'
N N 0.0311 0.0180 'International Tables Vol C Tables 4.2.6.8 and 6.1.1.4'
O O 0.0492 0.0322 'International Tables Vol C Tables 4.2.6.8 and 6.1.1.4'
S S 0.3331 0.5567 'International Tables Vol C Tables 4.2.6.8 and 6.1.1.4'

loop_
_geom_angle_atom_site_label_1
_geom_angle_atom_site_label_2
_geom_angle_atom_site_label_3
_geom_angle
_geom_angle_site_symmetry_1
_geom_angle_site_symmetry_3
_geom_angle_publ_flag
O1 S1 O2 120.52(19) . . ?
O1 S1 N1 105.01(16) . . ?
O1 S1 C15 108.58(18) . . ?
O2 S1 N1 108.33(17) . . ?
O2 S1 C15 106.98(19) . . ?
N1 S1 C15 106.68(17) . . ?
C22 O4 C23 116.3(4) . . ?
C1 N1 S1 122.4(2) . . ?
C1 N1 C8 111.2(3) . . ?
C8 N1 S1 122.8(2) . . ?
C25 O6 C26 116.9(4) . . ?
C6 C1 N1 109.9(3) . . ?
C2 C1 N1 128.3(3) . . ?
C2 C1 C6 121.7(4) . . ?
C1 C6 C7 111.9(3) . . ?
C1 C6 C5 119.3(4) . . ?
C5 C6 C7 128.7(4) . . ?
N1 C8 C22 110.5(3) . . ?
N1 C8 C7 104.2(3) . . ?
N1 C8 C25 111.5(3) . . ?
C22 C8 C7 108.1(3) . . ?
C22 C8 C25 110.7(3) . . ?
C25 C8 C7 111.6(3) . . ?
O4 C22 C8 110.6(3) . . ?
O3 C22 O4 124.9(3) . . ?
O3 C22 C8 124.4(3) . . ?
C6 C7 C8 102.5(3) . . ?
C6 C7 H7 107.6 . . ?
C6 C7 C9 114.9(3) . . ?
C8 C7 H7 107.6 . . ?
C9 C7 C8 116.2(3) . . ?
C9 C7 H7 107.6 . . ?
C20 C15 S1 120.2(3) . . ?
C20 C15 C16 120.8(4) . . ?
C16 C15 S1 118.8(3) . . ?
C1 C2 H2 122.0 . . ?
C3 C2 C1 115.9(4) . . ?
C3 C2 H2 122.0 . . ?
C15 C20 H20 120.3 . . ?
C15 C20 C19 119.3(4) . . ?
C19 C20 H20 120.3 . . ?
O6 C25 C8 109.7(3) . . ?
O5 C25 O6 126.0(4) . . ?
O5 C25 C8 124.3(4) . . ?
C6 C5 H5 119.9 . . ?
C6 C5 C4 120.1(5) . . ?
C4 C5 H5 119.9 . . ?
C14 C9 C7 120.1(4) . . ?
C10 C9 C7 122.1(4) . . ?
C10 C9 C14 117.8(4) . . ?
C20 C19 H19 119.2 . . ?
C20 C19 C18 121.5(4) . . ?
C18 C19 H19 119.2 . . ?
O4 C23 H23A 110.2 . . ?
O4 C23 H23B 110.2 . . ?
O4 C23 C24 107.8(5) . . ?
H23A C23 H23B 108.5 . . ?
C24 C23 H23A 110.2 . . ?
C24 C23 H23B 110.2 . . ?
C15 C16 H16 120.6 . . ?
C17 C16 C15 118.8(5) . . ?
C17 C16 H16 120.6 . . ?
C2 C3 F1 116.6(5) . . ?
C4 C3 C2 125.4(5) . . ?
C4 C3 F1 118.0(4) . . ?
C5 C4 H4 121.3 . . ?
C3 C4 C5 117.5(4) . . ?
C3 C4 H4 121.3 . . ?
C9 C14 H14 120.1 . . ?
C9 C14 C13 119.9(6) . . ?
C13 C14 H14 120.1 . . ?
C19 C18 C21 119.7(5) . . ?
C17 C18 C19 117.8(4) . . ?
C17 C18 C21 122.5(5) . . ?
C9 C10 H10 119.2 . . ?
C9 C10 C11 121.6(5) . . ?
C11 C10 H10 119.2 . . ?
C16 C17 C18 121.7(4) . . ?
C16 C17 H17 119.2 . . ?
C18 C17 H17 119.2 . . ?
C14 C13 H13 119.6 . . ?
C12 C13 C14 120.7(6) . . ?
C12 C13 H13 119.6 . . ?
C23 C24 H24A 109.5 . . ?
C23 C24 H24B 109.5 . . ?
C23 C24 H24C 109.5 . . ?
H24A C24 H24B 109.5 . . ?
H24A C24 H24C 109.5 . . ?
H24B C24 H24C 109.5 . . ?
C18 C21 H21A 109.5 . . ?
C18 C21 H21B 109.5 . . ?
C18 C21 H21C 109.5 . . ?
H21A C21 H21B 109.5 . . ?
H21A C21 H21C 109.5 . . ?
H21B C21 H21C 109.5 . . ?
C10 C11 H11 120.1 . . ?
C12 C11 C10 119.8(6) . . ?
C12 C11 H11 120.1 . . ?
C13 C12 H12 119.9 . . ?
C11 C12 C13 120.1(5) . . ?
C11 C12 H12 119.9 . . ?
O6 C26 H26A 109.0 . . ?
O6 C26 H26B 109.0 . . ?
H26A C26 H26B 107.8 . . ?
C27 C26 O6 113.0(8) . . ?
C27 C26 H26A 109.0 . . ?
C27 C26 H26B 109.0 . . ?
C26 C27 H27A 109.5 . . ?
C26 C27 H27B 109.5 . . ?
C26 C27 H27C 109.5 . . ?
H27A C27 H27B 109.5 . . ?
H27A C27 H27C 109.5 . . ?
H27B C27 H27C 109.5 . . ?

loop_
_geom_bond_atom_site_label_1
_geom_bond_atom_site_label_2
_geom_bond_distance
_geom_bond_site_symmetry_2
_geom_bond_publ_flag
S1 O1 1.425(3) . ?
S1 O2 1.429(3) . ?
S1 N1 1.659(3) . ?
S1 C15 1.759(4) . ?
O4 C22 1.324(4) . ?
O4 C23 1.453(6) . ?
O3 C22 1.194(4) . ?
N1 C1 1.414(5) . ?
N1 C8 1.480(4) . ?
O6 C25 1.321(5) . ?
O6 C26 1.480(7) . ?
O5 C25 1.195(5) . ?
C1 C6 1.387(5) . ?
C1 C2 1.382(5) . ?
C6 C7 1.506(6) . ?
C6 C5 1.388(6) . ?
C8 C22 1.534(5) . ?
C8 C7 1.600(5) . ?
C8 C25 1.542(5) . ?
C7 H7 0.9800 . ?
C7 C9 1.519(5) . ?
C15 C20 1.378(6) . ?
C15 C16 1.392(6) . ?
C2 H2 0.9300 . ?
C2 C3 1.373(6) . ?
C20 H20 0.9300 . ?
C20 C19 1.379(6) . ?
C5 H5 0.9300 . ?
C5 C4 1.391(7) . ?
C9 C14 1.386(6) . ?
C9 C10 1.377(6) . ?
C19 H19 0.9300 . ?
C19 C18 1.392(7) . ?
C23 H23A 0.9700 . ?
C23 H23B 0.9700 . ?
C23 C24 1.461(10) . ?
C16 H16 0.9300 . ?
C16 C17 1.379(7) . ?
C3 C4 1.354(7) . ?
C3 F1 1.386(6) . ?
C4 H4 0.9300 . ?
C14 H14 0.9300 . ?
C14 C13 1.393(8) . ?
C18 C17 1.392(8) . ?
C18 C21 1.501(7) . ?
C10 H10 0.9300 . ?
C10 C11 1.394(7) . ?
C17 H17 0.9300 . ?
C13 H13 0.9300 . ?
C13 C12 1.367(9) . ?
C24 H24A 0.9600 . ?
C24 H24B 0.9600 . ?
C24 H24C 0.9600 . ?
C21 H21A 0.9600 . ?
C21 H21B 0.9600 . ?
C21 H21C 0.9600 . ?
C11 H11 0.9300 . ?
C11 C12 1.343(9) . ?
C12 H12 0.9300 . ?
C26 H26A 0.9700 . ?
C26 H26B 0.9700 . ?
C26 C27 1.296(9) . ?
C27 H27A 0.9600 . ?
C27 H27B 0.9600 . ?
C27 H27C 0.9600 . ?

loop_
_geom_torsion_atom_site_label_1
_geom_torsion_atom_site_label_2
_geom_torsion_atom_site_label_3
_geom_torsion_atom_site_label_4
_geom_torsion
_geom_torsion_site_symmetry_1
_geom_torsion_site_symmetry_2
_geom_torsion_site_symmetry_3
_geom_torsion_site_symmetry_4
_geom_torsion_publ_flag
S1 N1 C1 C6 162.9(3) . . . . ?
S1 N1 C1 C2 -19.7(5) . . . . ?
S1 N1 C8 C22 80.1(3) . . . . ?
S1 N1 C8 C7 -164.0(2) . . . . ?
S1 N1 C8 C25 -43.5(4) . . . . ?
S1 C15 C20 C19 175.9(3) . . . . ?
S1 C15 C16 C17 -176.7(4) . . . . ?
O1 S1 N1 C1 -166.3(3) . . . . ?
O1 S1 N1 C8 -9.6(3) . . . . ?
O1 S1 C15 C20 -35.6(4) . . . . ?
O1 S1 C15 C16 139.2(4) . . . . ?
O2 S1 N1 C1 -36.3(3) . . . . ?
O2 S1 N1 C8 120.4(3) . . . . ?
O2 S1 C15 C20 -167.2(3) . . . . ?
O2 S1 C15 C16 7.6(4) . . . . ?
N1 S1 C15 C20 77.1(3) . . . . ?
N1 S1 C15 C16 -108.1(4) . . . . ?
N1 C1 C6 C7 -0.8(4) . . . . ?
N1 C1 C6 C5 176.0(3) . . . . ?
N1 C1 C2 C3 -175.2(4) . . . . ?
N1 C8 C22 O4 176.0(3) . . . . ?
N1 C8 C22 O3 -0.6(5) . . . . ?
N1 C8 C7 C6 4.2(3) . . . . ?
N1 C8 C7 C9 130.4(3) . . . . ?
N1 C8 C25 O6 -40.4(4) . . . . ?
N1 C8 C25 O5 140.5(4) . . . . ?
C1 N1 C8 C22 -120.9(3) . . . . ?
C1 N1 C8 C7 -5.0(3) . . . . ?
C1 N1 C8 C25 115.5(3) . . . . ?
C1 C6 C7 C8 -2.3(4) . . . . ?
C1 C6 C7 C9 -129.3(3) . . . . ?
C1 C6 C5 C4 0.6(7) . . . . ?
C1 C2 C3 C4 -1.3(8) . . . . ?
C1 C2 C3 F1 178.9(4) . . . . ?
C6 C1 C2 C3 1.9(6) . . . . ?
C6 C7 C9 C14 -150.6(4) . . . . ?
C6 C7 C9 C10 28.3(6) . . . . ?
C6 C5 C4 C3 0.0(8) . . . . ?
C8 N1 C1 C6 3.8(4) . . . . ?
C8 N1 C1 C2 -178.8(4) . . . . ?
C8 C7 C9 C14 89.7(5) . . . . ?
C8 C7 C9 C10 -91.4(5) . . . . ?
C22 O4 C23 C24 -173.8(6) . . . . ?
C22 C8 C7 C6 121.8(3) . . . . ?
C22 C8 C7 C9 -112.0(3) . . . . ?
C22 C8 C25 O6 -163.9(3) . . . . ?
C22 C8 C25 O5 17.0(5) . . . . ?
C7 C6 C5 C4 176.7(4) . . . . ?
C7 C8 C22 O4 62.6(4) . . . . ?
C7 C8 C22 O3 -114.1(4) . . . . ?
C7 C8 C25 O6 75.7(4) . . . . ?
C7 C8 C25 O5 -103.4(5) . . . . ?
C7 C9 C14 C13 180.0(5) . . . . ?
C7 C9 C10 C11 180.0(5) . . . . ?
C15 S1 N1 C1 78.5(3) . . . . ?
C15 S1 N1 C8 -124.8(3) . . . . ?
C15 C20 C19 C18 0.6(7) . . . . ?
C15 C16 C17 C18 1.0(8) . . . . ?
C2 C1 C6 C7 -178.3(3) . . . . ?
C2 C1 C6 C5 -1.6(6) . . . . ?
C2 C3 C4 C5 0.4(9) . . . . ?
C20 C15 C16 C17 -2.0(7) . . . . ?
C20 C19 C18 C17 -1.5(8) . . . . ?
C20 C19 C18 C21 179.6(5) . . . . ?
C25 O6 C26 C27 82.2(7) . . . . ?
C25 C8 C22 O4 -59.9(4) . . . . ?
C25 C8 C22 O3 123.4(4) . . . . ?
C25 C8 C7 C6 -116.2(3) . . . . ?
C25 C8 C7 C9 10.0(4) . . . . ?
C5 C6 C7 C8 -178.6(4) . . . . ?
C5 C6 C7 C9 54.4(5) . . . . ?
C9 C14 C13 C12 -1.9(10) . . . . ?
C9 C10 C11 C12 2.0(10) . . . . ?
C19 C18 C17 C16 0.7(8) . . . . ?
C23 O4 C22 O3 -1.8(7) . . . . ?
C23 O4 C22 C8 -178.5(4) . . . . ?
C16 C15 C20 C19 1.2(6) . . . . ?
C14 C9 C10 C11 -1.1(8) . . . . ?
C14 C13 C12 C11 2.7(12) . . . . ?
C10 C9 C14 C13 1.1(8) . . . . ?
C10 C11 C12 C13 -2.8(11) . . . . ?
C21 C18 C17 C16 179.6(6) . . . . ?
C26 O6 C25 O5 -14.3(7) . . . . ?
C26 O6 C25 C8 166.6(4) . . . . ?
F1 C3 C4 C5 -179.8(5) . . . . ?
